data_7153957
loop_
_publ_author_name
'Bourgault, Jean Paul'
'Maddirala, Amarendar Reddy'
'Andreana, Peter R.'

_publ_section_title
;
 A one-pot multicomponent coupling/cyclization for natural product
 herbicide (+-)-thaxtomin A.
;
_journal_issue 41
_journal_name_full 'Organic &amp; biomolecular chemistry'
_journal_page_first 8125
_journal_page_last 8127
_journal_paper_doi 10.1039/c4ob01148a
_journal_volume 12
_journal_year 2014
_chemical_formula_moiety 'C22 H22 N4 O6, 0.2 CH3OH'
_chemical_formula_sum 'C22.2 H22.8 N4 O6.2'
_chemical_formula_weight 444.84
_chemical_name_systematic '()-Thaxtomin A '
_space_group_crystal_system monoclinic
_space_group_IT_number 14
_space_group_name_Hall '-P 2yn'
_space_group_name_H-M_alt 'P 1 21/n 1'
_symmetry_space_group_name_Hall '-P 2yn'
_symmetry_space_group_name_H-M 'P 1 21/n 1'
_atom_sites_solution_hydrogens mixed
_atom_sites_solution_primary direct
_atom_sites_solution_secondary difmap
_audit_creation_method SHELXL-2014
_cell_angle_alpha 90
_cell_angle_beta 111.2467(10)
_cell_angle_gamma 90
_cell_formula_units_Z 4
_cell_length_a 13.4151(3)
_cell_length_b 11.3424(3)
_cell_length_c 14.8403(3)
_cell_measurement_reflns_used 9986
_cell_measurement_temperature 100(2)
_cell_measurement_theta_max 60.0
_cell_measurement_theta_min 3.8
_cell_volume 2104.61(9)
_computing_structure_refinement 'SHELXL-2014 (Sheldrick, 2014)'
_diffrn_ambient_temperature 100(2)
_diffrn_measured_fraction_theta_full 0.965
_diffrn_measured_fraction_theta_max 1.000
_diffrn_measurement_device_type 'Apex CCD'
_diffrn_measurement_method '\f and \w scans'
_diffrn_radiation_monochromator 'multilayer optics'
_diffrn_radiation_source 'ImuS microfocus sealed tube'
_diffrn_radiation_type CuK\a
_diffrn_radiation_wavelength 1.54178
_diffrn_reflns_av_R_equivalents 0.0245
_diffrn_reflns_av_unetI/netI 0.0129
_diffrn_reflns_Laue_measured_fraction_full 0.965
_diffrn_reflns_Laue_measured_fraction_max 1.000
_diffrn_reflns_limit_h_max 15
_diffrn_reflns_limit_h_min -15
_diffrn_reflns_limit_k_max 12
_diffrn_reflns_limit_k_min -11
_diffrn_reflns_limit_l_max 16
_diffrn_reflns_limit_l_min -16
_diffrn_reflns_number 21585
_diffrn_reflns_point_group_measured_fraction_full 0.965
_diffrn_reflns_point_group_measured_fraction_max 1.000
_diffrn_reflns_theta_full 61.000
_diffrn_reflns_theta_max 59.842
_diffrn_reflns_theta_min 3.811
_exptl_absorpt_coefficient_mu 0.872
_exptl_absorpt_correction_T_max 0.752
_exptl_absorpt_correction_T_min 0.682
_exptl_absorpt_correction_type multi-scan
_exptl_absorpt_process_details sadabs
_exptl_crystal_colour 'light yellow'
_exptl_crystal_density_diffrn 1.404
_exptl_crystal_description plate
_exptl_crystal_F_000 934
_exptl_crystal_size_max 0.137
_exptl_crystal_size_mid 0.136
_exptl_crystal_size_min 0.050
_refine_diff_density_max 0.531
_refine_diff_density_min -0.373
_refine_diff_density_rms 0.050
_refine_ls_extinction_method none
_refine_ls_goodness_of_fit_ref 1.075
_refine_ls_hydrogen_treatment mixed
_refine_ls_matrix_type full
_refine_ls_number_parameters 366
_refine_ls_number_reflns 3100
_refine_ls_number_restraints 0
_refine_ls_restrained_S_all 1.075
_refine_ls_R_factor_all 0.0431
_refine_ls_R_factor_gt 0.0417
_refine_ls_shift/su_max 0.000
_refine_ls_shift/su_mean 0.000
_refine_ls_structure_factor_coef Fsqd
_refine_ls_weighting_details 'w=1/[\s^2^(Fo^2^)+(0.0523P)^2^+2.1110P] where P=(Fo^2^+2Fc^2^)/3'
_refine_ls_weighting_scheme calc
_refine_ls_wR_factor_gt 0.1095
_refine_ls_wR_factor_ref 0.1106
_reflns_Friedel_coverage 0.000
_reflns_number_gt 2963
_reflns_number_total 3100
_reflns_threshold_expression 'I > 2\s(I)'
_cod_data_source_file c4ob01148a2.cif
_cod_data_source_block redo100
_cod_depositor_comments 'Adding full bibliography for 7153956--7153957.cif.'
_cod_original_formula_sum 'C22.20 H22.80 N4 O6.20'
_cod_database_code 7153957
_shelx_space_group_comment
;
The symmetry employed for this shelxl refinement is uniquely defined
by the following loop, which should always be used as a source of
symmetry information in preference to the above space-group names.
They are only intended as comments.
;
_shelx_estimated_absorpt_t_min 0.682
_shelx_estimated_absorpt_t_max 0.752
_shelxl_version_number 2014-3

loop_
_space_group_symop_operation_xyz
'x, y, z'
'-x+1/2, y+1/2, -z+1/2'
'-x, -y, -z'
'x-1/2, -y-1/2, z-1/2'

loop_
_atom_site_label
_atom_site_type_symbol
_atom_site_fract_x
_atom_site_fract_y
_atom_site_fract_z
_atom_site_U_iso_or_equiv
_atom_site_adp_type
_atom_site_occupancy
_atom_site_site_symmetry_order
_atom_site_calc_flag
_atom_site_refinement_flags_posn
_atom_site_refinement_flags_adp
_atom_site_refinement_flags_occupancy
_atom_site_disorder_assembly
_atom_site_disorder_group
O1 O 0.99458(11) 0.20526(13) -0.05122(11) 0.0281(4) Uani 1 1 d . . . . .
O2 O 0.98559(12) 0.10382(13) 0.06964(10) 0.0308(4) Uani 1 1 d . . . . .
O3 O 0.94831(10) 0.36655(12) 0.09227(9) 0.0193(3) Uani 1 1 d . . . . .
O4 O 0.59119(11) 0.37188(12) 0.01308(10) 0.0226(3) Uani 1 1 d . . . . .
O5 O 0.57655(10) 0.59000(12) -0.07877(10) 0.0227(3) Uani 1 1 d . . . . .
N1 N 0.94415(13) 0.14957(15) -0.01084(12) 0.0223(4) Uani 1 1 d . . . . .
N2 N 0.60769(14) 0.26585(15) -0.24356(12) 0.0201(4) Uani 1 1 d . . . . .
N3 N 0.77535(12) 0.38820(14) 0.07528(11) 0.0166(4) Uani 1 1 d . . . . .
N4 N 0.74865(12) 0.56434(14) -0.06277(11) 0.0167(4) Uani 1 1 d . . . . .
C1 C 0.82975(16) 0.13104(18) -0.06269(13) 0.0196(4) Uani 1 1 d . . . . .
C2 C 0.79130(18) 0.02211(19) -0.05056(15) 0.0250(5) Uani 1 1 d . . . . .
C3 C 0.68620(18) -0.0093(2) -0.10403(16) 0.0288(5) Uani 1 1 d . . . . .
C4 C 0.61930(17) 0.06660(19) -0.17143(15) 0.0253(5) Uani 1 1 d . . . . .
C5 C 0.65890(15) 0.17662(18) -0.18227(13) 0.0183(4) Uani 1 1 d . . . . .
C6 C 0.67541(15) 0.35904(18) -0.22886(14) 0.0183(4) Uani 1 1 d . . . . .
C7 C 0.77217(14) 0.33519(17) -0.15733(13) 0.0162(4) Uani 1 1 d . . . . .
C8 C 0.76430(15) 0.21552(17) -0.12748(13) 0.0168(4) Uani 1 1 d . . . . .
C9 C 0.85806(15) 0.42543(18) -0.11724(14) 0.0175(4) Uani 1 1 d . . . . .
C10 C 0.84755(15) 0.49620(17) -0.03134(13) 0.0165(4) Uani 1 1 d . . . . .
C11 C 0.86047(14) 0.41396(16) 0.05180(13) 0.0151(4) Uani 1 1 d . . . . .
C12 C 0.67474(14) 0.45447(17) 0.04330(14) 0.0178(4) Uani 1 1 d . . . . .
C13 C 0.66428(14) 0.53893(16) -0.03998(13) 0.0167(4) Uani 1 1 d . . . . .
C14 C 0.66714(16) 0.53102(18) 0.12743(14) 0.0196(4) Uani 1 1 d . . . . .
C21 C 0.74242(19) 0.6621(2) -0.12894(17) 0.0270(5) Uani 1 1 d . . . . .
C22 C 0.79016(18) 0.2968(2) 0.14930(16) 0.0246(5) Uani 1 1 d . . . . .
H2 H 0.8376(19) -0.033(2) -0.0079(18) 0.028(6) Uiso 1 1 d . . . . .
H3 H 0.6620(19) -0.084(2) -0.0940(18) 0.036(7) Uiso 1 1 d . . . . .
H2N H 0.550(2) 0.256(2) -0.2901(18) 0.025(6) Uiso 1 1 d . . . . .
H4 H 0.549(2) 0.045(2) -0.2102(17) 0.030(6) Uiso 1 1 d . . . . .
H4O H 0.538(2) 0.392(3) 0.039(2) 0.055(8) Uiso 1 1 d . . . . .
H6 H 0.6541(18) 0.428(2) -0.2654(17) 0.025(6) Uiso 1 1 d . . . . .
H10 H 0.9044(16) 0.5512(18) -0.0107(14) 0.012(5) Uiso 1 1 d . . . . .
H12A H 0.8197(18) 0.228(2) 0.1289(17) 0.028(6) Uiso 1 1 d . . . . .
H12B H 0.722(2) 0.279(2) 0.1531(17) 0.028(6) Uiso 1 1 d . . . . .
H12C H 0.843(2) 0.326(2) 0.216(2) 0.045(7) Uiso 1 1 d . . . . .
H13A H 0.701(2) 0.643(2) -0.196(2) 0.038(7) Uiso 1 1 d . . . . .
H13B H 0.813(2) 0.684(2) -0.1249(19) 0.040(7) Uiso 1 1 d . . . . .
H13C H 0.708(2) 0.730(2) -0.1094(19) 0.039(7) Uiso 1 1 d . . . . .
H61 H 1.034(4) 0.790(5) 0.343(4) 0.110(17) Uiso 0.8 1 d . . P . .
H91 H 0.8562(15) 0.4826(19) -0.1678(15) 0.015(5) Uiso 1 1 d . . . . .
H92 H 0.9288(17) 0.3902(18) -0.0954(14) 0.013(5) Uiso 1 1 d . . . . .
H141 H 0.6832(16) 0.4779(19) 0.1848(15) 0.017(5) Uiso 1 1 d . . . . .
H142 H 0.5924(19) 0.558(2) 0.1088(16) 0.023(6) Uiso 1 1 d . . . . .
O61A O 1.0043(4) 0.6987(5) 0.3321(4) 0.0245(12) Uiso 0.3 1 d . . P A 1
O62A O 0.7570(6) 0.9547(7) 0.1325(5) 0.0279(16) Uiso 0.2 1 d . . P A 1
OC7A N 0.5443(7) 0.9944(9) 0.0565(7) 0.033(2) Uiso 0.2 1 d . . P B 1
C15A C 0.7474(6) 0.6300(7) 0.1569(6) 0.018(3) Uiso 0.5 1 d . . P A 1
C16A C 0.8424(6) 0.6213(7) 0.2235(5) 0.027(2) Uiso 0.5 1 d . . P A 1
H16A H 0.8648 0.5476 0.2547 0.033 Uiso 0.5 1 calc R U P A 1
C17A C 0.9111(6) 0.7153(6) 0.2500(5) 0.035(2) Uiso 0.5 1 d . . P A 1
C18A C 0.8913(5) 0.8191(6) 0.2092(4) 0.032(2) Uiso 0.5 1 d . . P A 1
H18A H 0.9452 0.8780 0.2235 0.038 Uiso 0.5 1 calc R U P A 1
C19A C 0.7891(7) 0.8395(5) 0.1447(5) 0.030(2) Uiso 0.5 1 d . . P A 1
C20A C 0.7151(7) 0.7457(9) 0.1169(7) 0.037(4) Uiso 0.5 1 d . . P A 1
H20A H 0.6446 0.7588 0.0722 0.044 Uiso 0.5 1 calc R U P A 1
OC7B N 0.5321(11) 1.0647(13) 0.0243(10) 0.062(3) Uiso 0.2 1 d . . P C 2
O61B O 1.0107(2) 0.7164(3) 0.2974(3) 0.0264(8) Uiso 0.5 1 d . . P A 3
C15B C 0.7352(6) 0.6421(7) 0.1482(5) 0.017(3) Uiso 0.5 1 d . . P A 3
C16B C 0.8481(5) 0.6288(6) 0.2085(5) 0.024(2) Uiso 0.5 1 d . . P A 3
H16B H 0.8765 0.5535 0.2324 0.028 Uiso 0.5 1 calc R U P A 3
C17B C 0.9137(5) 0.7286(6) 0.2305(5) 0.027(2) Uiso 0.5 1 d . . P A 3
C18B C 0.8674(5) 0.8393(5) 0.1918(4) 0.0169(15) Uiso 0.5 1 d . . P A 3
H18B H 0.9101 0.9086 0.2068 0.020 Uiso 0.5 1 calc R U P A 3
C19B C 0.7601(5) 0.8465(5) 0.1320(4) 0.0202(17) Uiso 0.5 1 d . . P A 3
H19B H 0.7303 0.9201 0.1046 0.024 Uiso 0.5 1 calc R U P A 3
C20B C 0.6975(7) 0.7474(7) 0.1127(5) 0.018(2) Uiso 0.5 1 d . . P A 3
H20B H 0.6242 0.7542 0.0725 0.022 Uiso 0.5 1 calc R U P A 3

loop_
_atom_site_aniso_label
_atom_site_aniso_U_11
_atom_site_aniso_U_22
_atom_site_aniso_U_33
_atom_site_aniso_U_23
_atom_site_aniso_U_13
_atom_site_aniso_U_12
O1 0.0197(7) 0.0315(8) 0.0318(8) 0.0005(7) 0.0075(7) 0.0042(6)
O2 0.0336(8) 0.0256(8) 0.0196(8) 0.0000(6) -0.0067(6) 0.0081(7)
O3 0.0143(7) 0.0221(7) 0.0176(7) 0.0015(6) 0.0012(6) 0.0027(6)
O4 0.0170(7) 0.0220(8) 0.0280(8) -0.0035(6) 0.0073(6) -0.0055(6)
O5 0.0153(7) 0.0254(8) 0.0230(7) 0.0014(6) 0.0018(6) 0.0041(6)
N1 0.0214(9) 0.0202(9) 0.0189(9) -0.0034(7) -0.0003(8) 0.0062(7)
N2 0.0137(9) 0.0252(9) 0.0148(8) -0.0016(7) -0.0027(7) -0.0002(7)
N3 0.0151(8) 0.0179(8) 0.0162(8) 0.0029(7) 0.0047(6) 0.0014(6)
N4 0.0160(8) 0.0152(8) 0.0167(8) 0.0021(6) 0.0035(7) 0.0009(6)
C1 0.0205(10) 0.0218(11) 0.0135(9) -0.0035(8) 0.0023(8) 0.0028(8)
C2 0.0329(12) 0.0184(11) 0.0196(11) -0.0006(9) 0.0045(9) 0.0034(9)
C3 0.0369(13) 0.0182(11) 0.0273(12) -0.0016(9) 0.0070(10) -0.0054(10)
C4 0.0241(11) 0.0256(11) 0.0223(11) -0.0060(9) 0.0035(9) -0.0058(9)
C5 0.0174(10) 0.0216(10) 0.0136(9) -0.0040(8) 0.0029(8) -0.0005(8)
C6 0.0195(10) 0.0191(11) 0.0143(9) 0.0008(8) 0.0036(8) 0.0025(8)
C7 0.0156(9) 0.0202(10) 0.0124(9) -0.0012(8) 0.0048(8) 0.0015(8)
C8 0.0189(10) 0.0199(10) 0.0112(9) -0.0033(8) 0.0049(8) 0.0008(8)
C9 0.0142(10) 0.0218(10) 0.0161(10) 0.0026(8) 0.0050(8) 0.0015(8)
C10 0.0121(9) 0.0170(10) 0.0180(10) -0.0001(8) 0.0024(8) -0.0030(8)
C11 0.0152(10) 0.0148(9) 0.0124(9) -0.0037(8) 0.0014(8) -0.0018(8)
C12 0.0130(9) 0.0189(10) 0.0195(10) -0.0001(8) 0.0034(8) -0.0013(8)
C13 0.0151(10) 0.0156(10) 0.0148(9) -0.0047(8) -0.0002(8) -0.0011(8)
C14 0.0176(10) 0.0226(11) 0.0194(10) 0.0004(9) 0.0075(8) 0.0001(8)
C21 0.0299(13) 0.0224(11) 0.0297(13) 0.0107(10) 0.0120(10) 0.0051(10)
C22 0.0256(12) 0.0246(12) 0.0267(12) 0.0099(9) 0.0132(10) 0.0056(9)

loop_
_atom_type_symbol
_atom_type_description
_atom_type_scat_dispersion_real
_atom_type_scat_dispersion_imag
_atom_type_scat_source
C C 0.0181 0.0091 'International Tables Vol C Tables 4.2.6.8 and 6.1.1.4'
H H 0.0000 0.0000 'International Tables Vol C Tables 4.2.6.8 and 6.1.1.4'
N N 0.0311 0.0180 'International Tables Vol C Tables 4.2.6.8 and 6.1.1.4'
O O 0.0492 0.0322 'International Tables Vol C Tables 4.2.6.8 and 6.1.1.4'

loop_
_geom_angle_atom_site_label_1
_geom_angle_atom_site_label_2
_geom_angle_atom_site_label_3
_geom_angle
C12 O4 H4O 110.0(18)
O1 N1 O2 123.61(17)
O1 N1 C1 118.42(16)
O2 N1 C1 117.89(17)
C6 N2 C5 108.86(16)
C6 N2 H2N 126.8(16)
C5 N2 H2N 122.9(16)
C11 N3 C12 125.10(16)
C11 N3 C22 116.77(16)
C12 N3 C22 117.56(15)
C13 N4 C10 124.42(16)
C13 N4 C21 119.32(16)
C10 N4 C21 116.12(16)
C2 C1 C8 121.83(19)
C2 C1 N1 115.62(18)
C8 C1 N1 122.35(18)
C1 C2 C3 120.4(2)
C1 C2 H2 119.5(14)
C3 C2 H2 120.0(14)
C4 C3 C2 120.9(2)
C4 C3 H3 120.6(15)
C2 C3 H3 118.5(15)
C3 C4 C5 118.0(2)
C3 C4 H4 121.7(15)
C5 C4 H4 120.2(15)
N2 C5 C4 128.40(18)
N2 C5 C8 107.84(17)
C4 C5 C8 123.76(18)
N2 C6 C7 111.13(18)
N2 C6 H6 120.7(14)
C7 C6 H6 128.2(14)
C6 C7 C8 105.58(17)
C6 C7 C9 123.32(18)
C8 C7 C9 130.82(17)
C1 C8 C5 114.96(18)
C1 C8 C7 138.50(18)
C5 C8 C7 106.53(16)
C7 C9 C10 113.20(15)
C7 C9 H91 110.2(12)
C10 C9 H91 107.4(12)
C7 C9 H92 111.7(12)
C10 C9 H92 107.9(12)
H91 C9 H92 106.1(16)
N4 C10 C11 114.30(15)
N4 C10 C9 110.70(15)
C11 C10 C9 109.52(16)
N4 C10 H10 106.7(12)
C11 C10 H10 107.7(12)
C9 C10 H10 107.7(12)
O3 C11 N3 122.07(17)
O3 C11 C10 118.31(16)
N3 C11 C10 119.46(16)
O4 C12 N3 107.23(15)
O4 C12 C13 109.33(15)
N3 C12 C13 112.77(15)
O4 C12 C14 110.62(15)
N3 C12 C14 110.32(15)
C13 C12 C14 106.60(16)
O5 C13 N4 122.05(17)
O5 C13 C12 117.26(16)
N4 C13 C12 120.38(16)
C15A C14 C12 113.7(3)
C15B C14 C12 114.6(3)
C15A C14 H141 106.9(12)
C15B C14 H141 113.5(12)
C12 C14 H141 106.9(12)
C15A C14 H142 113.4(13)
C15B C14 H142 105.9(13)
C12 C14 H142 107.7(13)
H141 C14 H142 107.9(17)
N4 C21 H13A 112.8(15)
N4 C21 H13B 109.7(16)
H13A C21 H13B 108(2)
N4 C21 H13C 108.1(15)
H13A C21 H13C 109(2)
H13B C21 H13C 110(2)
N3 C22 H12A 107.0(14)
N3 C22 H12B 108.5(14)
H12A C22 H12B 111.0(19)
N3 C22 H12C 110.4(15)
H12A C22 H12C 110(2)
H12B C22 H12C 110(2)
C17A O61A H61 100(3)
C16A C15A C20A 116.5(7)
C16A C15A C14 124.4(7)
C20A C15A C14 118.9(7)
C15A C16A C17A 122.0(7)
C15A C16A H16A 119.0
C17A C16A H16A 119.0
C18A C17A C16A 124.5(7)
C18A C17A O61A 119.3(6)
C16A C17A O61A 116.0(7)
C17A C18A C19A 117.2(6)
C17A C18A H18A 121.4
C19A C18A H18A 121.4
O62A C19A C18A 116.0(7)
O62A C19A C20A 121.8(8)
C18A C19A C20A 119.6(7)
C19A C20A C15A 119.5(8)
C19A C20A H20A 120.3
C15A C20A H20A 120.3
C17B O61B H61 113(3)
C20B C15B C16B 119.8(7)
C20B C15B C14 123.4(6)
C16B C15B C14 116.8(6)
C17B C16B C15B 119.0(6)
C17B C16B H16B 120.5
C15B C16B H16B 120.5
O61B C17B C16B 117.0(6)
O61B C17B C18B 124.0(6)
C16B C17B C18B 118.2(5)
C19B C18B C17B 120.5(5)
C19B C18B H18B 119.8
C17B C18B H18B 119.8
C20B C19B C18B 119.9(6)
C20B C19B H19B 120.0
C18B C19B H19B 120.0
C15B C20B C19B 122.6(8)
C15B C20B H20B 118.7
C19B C20B H20B 118.7

loop_
_geom_bond_atom_site_label_1
_geom_bond_atom_site_label_2
_geom_bond_distance
_geom_bond_site_symmetry_2
O1 N1 1.229(2) .
O2 N1 1.234(2) .
O3 C11 1.235(2) .
O4 C12 1.404(2) .
O4 H4O 0.95(3) .
O5 C13 1.249(2) .
N1 C1 1.461(3) .
N2 C6 1.359(3) .
N2 C5 1.368(3) .
N2 H2N 0.84(3) .
N3 C11 1.341(2) .
N3 C12 1.465(2) .
N3 C22 1.470(3) .
N4 C13 1.325(2) .
N4 C10 1.458(2) .
N4 C21 1.464(3) .
C1 C2 1.376(3) .
C1 C8 1.415(3) .
C2 C3 1.390(3) .
C2 H2 0.94(3) .
C3 C4 1.377(3) .
C3 H3 0.94(3) .
C4 C5 1.388(3) .
C4 H4 0.95(2) .
C5 C8 1.422(3) .
C6 C7 1.373(3) .
C6 H6 0.93(2) .
C7 C8 1.443(3) .
C7 C9 1.494(3) .
C9 C10 1.556(3) .
C9 H91 0.98(2) .
C9 H92 0.97(2) .
C10 C11 1.506(3) .
C10 H10 0.95(2) .
C12 C13 1.529(3) .
C12 C14 1.554(3) .
C14 C15A 1.506(8) .
C14 C15B 1.521(8) .
C14 H141 1.00(2) .
C14 H142 0.99(2) .
C21 H13A 0.98(3) .
C21 H13B 0.95(3) .
C21 H13C 0.99(3) .
C22 H12A 0.97(3) .
C22 H12B 0.96(2) .
C22 H12C 1.04(3) .
O61A C17A 1.407(9) .
O61A H61 1.10(5) .
O62A C19A 1.367(10) .
OC7A OC7A 1.672(19) 3_675
C15A C16A 1.303(11) .
C15A C20A 1.442(13) .
C16A C17A 1.370(10) .
C16A H16A 0.9500 .
C17A C18A 1.306(11) .
C18A C19A 1.379(10) .
C18A H18A 0.9500 .
C19A C20A 1.410(12) .
C20A H20A 0.9500 .
OC7B OC7B 1.72(3) 3_675
O61B C17B 1.327(7) .
O61B H61 1.05(6) .
C15B C20B 1.329(12) .
C15B C16B 1.462(10) .
C16B C17B 1.398(10) .
C16B H16B 0.9500 .
C17B C18B 1.427(9) .
C18B C19B 1.393(8) .
C18B H18B 0.9500 .
C19B C20B 1.370(10) .
C19B H19B 0.9500 .
C20B H20B 0.9500 .

loop_
_geom_hbond_atom_site_label_D
_geom_hbond_atom_site_label_H
_geom_hbond_atom_site_label_A
_geom_hbond_distance_DH
_geom_hbond_distance_HA
_geom_hbond_distance_DA
_geom_hbond_angle_DHA
_geom_hbond_site_symmetry_A
O61A H61 O5 1.10(5) 1.74(6) 2.739(5) 148(5) 4_676
O61B H61 O5 1.05(6) 1.74(6) 2.793(3) 179(5) 4_676
O4 H4O O5 0.95(3) 1.85(3) 2.7911(19) 171(3) 3_665
N2 H2N O2 0.84(3) 2.51(2) 3.043(2) 122.6(19) 4_565
N2 H2N O3 0.84(3) 2.26(3) 2.998(2) 147(2) 4_565
